data_2205421
loop_
_publ_author_name
'Ali, Hapipah M.'
'Puvaneswary, Subramaniam'
'Basirun, Wan Jefri'
'Ng, Seik Weng'

_publ_section_title
;
 3-Hydroxysalicylaldehyde 2-furoylhydrazone
;
_journal_issue 4
_journal_name_full 'Acta Crystallographica Section E'
_journal_page_first o1079
_journal_page_last o1080
_journal_paper_doi 10.1107/S1600536805008391
_journal_volume 61
_journal_year 2005
_chemical_formula_iupac 'C12 H10 N2 O4'
_chemical_formula_moiety 'C12 H10 N2 O4'
_chemical_formula_sum 'C12 H10 N2 O4'
_chemical_formula_weight 246.22
_chemical_name_systematic
;
3-Hydroxysalicylaldehyde 2-furoylhydrazone
;
_space_group_IT_number 14
_symmetry_cell_setting monoclinic
_symmetry_space_group_name_Hall '-P 2yn'
_symmetry_space_group_name_H-M 'P 1 21/n 1'
_atom_sites_solution_hydrogens difmap
_atom_sites_solution_primary direct
_atom_sites_solution_secondary difmap
_audit_creation_method SHELXL97
_cell_angle_alpha 90.00
_cell_angle_beta 109.1200(10)
_cell_angle_gamma 90.00
_cell_formula_units_Z 4
_cell_length_a 11.2143(8)
_cell_length_b 9.3730(7)
_cell_length_c 11.4149(9)
_cell_measurement_reflns_used 2381
_cell_measurement_temperature 295(2)
_cell_measurement_theta_max 27.0
_cell_measurement_theta_min 2.2
_cell_volume 1133.65(15)
_computing_cell_refinement 'SAINT (Bruker, 2001)'
_computing_data_collection 'SMART (Bruker, 2001)'
_computing_data_reduction SAINT
_computing_molecular_graphics 'ORTEPII (Johnson, 1976)'
_computing_publication_material SHELXL97
_computing_structure_refinement 'SHELXL97 (Sheldrick, 1997)'
_computing_structure_solution 'SHELXS97 (Sheldrick, 1997)'
_diffrn_ambient_temperature 295(2)
_diffrn_measured_fraction_theta_full 0.99
_diffrn_measured_fraction_theta_max 0.99
_diffrn_measurement_device_type 'Bruker SMART area-detector'
_diffrn_measurement_method '\f and \w'
_diffrn_radiation_monochromator graphite
_diffrn_radiation_source 'medium-focus sealed tube'
_diffrn_radiation_type MoK\a
_diffrn_radiation_wavelength 0.71073
_diffrn_reflns_av_R_equivalents 0.020
_diffrn_reflns_av_sigmaI/netI 0.022
_diffrn_reflns_limit_h_max 14
_diffrn_reflns_limit_h_min -13
_diffrn_reflns_limit_k_max 11
_diffrn_reflns_limit_k_min -11
_diffrn_reflns_limit_l_max 14
_diffrn_reflns_limit_l_min -9
_diffrn_reflns_number 6280
_diffrn_reflns_theta_full 27.0
_diffrn_reflns_theta_max 27.0
_diffrn_reflns_theta_min 2.2
_diffrn_standards_decay_% 0
_diffrn_standards_interval_count 0
_diffrn_standards_interval_time 0
_diffrn_standards_number 0
_exptl_absorpt_coefficient_mu 0.111
_exptl_absorpt_correction_type none
_exptl_crystal_colour yellow
_exptl_crystal_density_diffrn 1.443
_exptl_crystal_density_meas ?
_exptl_crystal_density_method .
_exptl_crystal_description plate
_exptl_crystal_F_000 512
_exptl_crystal_size_max 0.42
_exptl_crystal_size_mid 0.32
_exptl_crystal_size_min 0.14
_refine_diff_density_max 0.24
_refine_diff_density_min -0.23
_refine_ls_extinction_method none
_refine_ls_goodness_of_fit_ref 1.03
_refine_ls_hydrogen_treatment refall
_refine_ls_matrix_type full
_refine_ls_number_parameters 203
_refine_ls_number_reflns 2461
_refine_ls_number_restraints 10
_refine_ls_restrained_S_all 1.02
_refine_ls_R_factor_all 0.063
_refine_ls_R_factor_gt 0.041
_refine_ls_shift/su_max 0.001
_refine_ls_shift/su_mean 0.000
_refine_ls_structure_factor_coef Fsqd
_refine_ls_weighting_details 'calc w = 1/[\s^2^(Fo^2^)+(0.0624P)^2^+0.2675P] where P = (Fo^2^+2Fc^2^)/3'
_refine_ls_weighting_scheme calc
_refine_ls_wR_factor_gt 0.110
_refine_ls_wR_factor_ref 0.127
_reflns_number_gt 1703
_reflns_number_total 2461
_reflns_threshold_expression I>2\s(I)
_cod_data_source_file bt6627.cif
_cod_data_source_block I
_cod_original_cell_volume 1133.7(2)
_cod_original_sg_symbol_H-M 'P 21/n'
_cod_database_code 2205421
_cod_database_fobs_code 2205421

loop_
_symmetry_equiv_pos_as_xyz
'x, y, z'
'x+1/2, -y+1/2, z+1/2'
'-x, -y, -z'
'-x-1/2, y-1/2, -z-1/2'

loop_
_atom_site_label
_atom_site_fract_x
_atom_site_fract_y
_atom_site_fract_z
_atom_site_U_iso_or_equiv
_atom_site_adp_type
_atom_site_calc_flag
_atom_site_refinement_flags
_atom_site_occupancy
_atom_site_type_symbol
O1 0.14040(10) 0.5056(2) 0.24300(10) 0.0577(4) Uani d D 1 O
O2 0.33820(10) 0.66840(10) 0.29960(10) 0.0552(4) Uani d D 1 O
O3 0.60010(10) 0.9299(2) 0.30820(10) 0.0575(4) Uani d . 1 O
O4 0.78960(10) 1.1196(2) 0.37350(10) 0.0724(5) Uani d . 1 O
N1 0.52790(10) 0.7832(2) 0.47210(10) 0.0450(4) Uani d . 1 N
N2 0.63140(10) 0.8709(2) 0.50840(10) 0.0465(4) Uani d D 1 N
C1 0.3156(2) 0.6016(2) 0.39590(10) 0.0404(4) Uani d . 1 C
C2 0.2104(2) 0.5132(2) 0.3661(2) 0.0440(4) Uani d . 1 C
C3 0.1818(2) 0.4399(2) 0.4575(2) 0.0572(5) Uani d D 1 C
C4 0.2556(2) 0.4551(2) 0.5803(2) 0.0630(6) Uani d D 1 C
C5 0.3587(2) 0.5432(2) 0.6110(2) 0.0553(5) Uani d D 1 C
C6 0.3909(2) 0.6187(2) 0.5201(2) 0.0422(4) Uani d . 1 C
C7 0.5002(2) 0.7123(2) 0.5555(2) 0.0460(4) Uani d D 1 C
C8 0.6607(2) 0.9423(2) 0.41940(10) 0.0419(4) Uani d . 1 C
C9 0.7689(2) 1.0381(2) 0.4633(2) 0.0437(4) Uani d . 1 C
C10 0.8530(2) 1.0716(2) 0.5733(2) 0.0590(5) Uani d D 1 C
C11 0.9319(2) 1.1782(3) 0.5512(2) 0.0688(6) Uani d D 1 C
C12 0.8894(2) 1.2032(3) 0.4309(2) 0.0771(7) Uani d D 1 C
H1o 0.0670(10) 0.473(2) 0.235(2) 0.083(8) Uiso d D 1 H
H2o 0.402(2) 0.723(2) 0.330(2) 0.096(9) Uiso d D 1 H
H2n 0.668(2) 0.884(2) 0.5860(10) 0.063(6) Uiso d D 1 H
H3 0.1100(10) 0.380(2) 0.436(2) 0.076(7) Uiso d D 1 H
H4 0.234(2) 0.406(2) 0.643(2) 0.077(7) Uiso d D 1 H
H5 0.407(2) 0.556(2) 0.6970(10) 0.065(6) Uiso d D 1 H
H7 0.551(2) 0.719(2) 0.6410(10) 0.052(5) Uiso d D 1 H
H10 0.857(2) 1.032(2) 0.6500(10) 0.066(6) Uiso d D 1 H
H11 1.003(2) 1.224(2) 0.608(2) 0.075(6) Uiso d D 1 H
H12 0.915(2) 1.269(2) 0.379(2) 0.093(8) Uiso d D 1 H

loop_
_atom_site_aniso_label
_atom_site_aniso_U_11
_atom_site_aniso_U_22
_atom_site_aniso_U_33
_atom_site_aniso_U_12
_atom_site_aniso_U_13
_atom_site_aniso_U_23
O1 0.0550(10) 0.0730(10) 0.0340(10) -0.0200(10) 0.0000(10) 0.0030(10)
O2 0.0680(10) 0.0630(10) 0.0320(10) -0.0240(10) 0.0130(10) -0.0010(10)
O3 0.0480(10) 0.0850(10) 0.0340(10) -0.0100(10) 0.0070(10) -0.0080(10)
O4 0.0700(10) 0.1030(10) 0.0410(10) -0.0340(10) 0.0130(10) 0.0050(10)
N1 0.0430(10) 0.0490(10) 0.0400(10) -0.0090(10) 0.0100(10) -0.0080(10)
N2 0.0460(10) 0.0540(10) 0.0340(10) -0.0120(10) 0.0060(10) -0.0070(10)
C1 0.0450(10) 0.0420(10) 0.0320(10) -0.0020(10) 0.0110(10) 0.0010(10)
C2 0.0440(10) 0.0510(10) 0.0320(10) -0.0040(10) 0.0060(10) 0.0010(10)
C3 0.0530(10) 0.0700(10) 0.0440(10) -0.0210(10) 0.0090(10) 0.0040(10)
C4 0.0670(10) 0.0810(10) 0.0390(10) -0.0200(10) 0.0150(10) 0.0110(10)
C5 0.0590(10) 0.0700(10) 0.0310(10) -0.0100(10) 0.0060(10) 0.0020(10)
C6 0.0430(10) 0.0460(10) 0.0340(10) -0.0020(10) 0.0080(10) -0.0020(10)
C7 0.0460(10) 0.0520(10) 0.0350(10) -0.0050(10) 0.0070(10) -0.0060(10)
C8 0.0370(10) 0.0520(10) 0.0350(10) 0.0020(10) 0.0100(10) -0.0050(10)
C9 0.0400(10) 0.0540(10) 0.0360(10) -0.0020(10) 0.0120(10) 0.0010(10)
C10 0.0540(10) 0.0730(10) 0.0420(10) -0.0160(10) 0.0050(10) 0.0060(10)
C11 0.0570(10) 0.082(2) 0.0580(10) -0.0250(10) 0.0050(10) 0.0020(10)
C12 0.0700(10) 0.099(2) 0.0600(10) -0.0380(10) 0.0180(10) 0.0060(10)

loop_
_atom_type_symbol
_atom_type_description
_atom_type_scat_dispersion_real
_atom_type_scat_dispersion_imag
_atom_type_scat_source
C C 0.0033 0.0016 'International Tables Vol C Tables 4.2.6.8 and 6.1.1.4'
H H 0.0000 0.0000 'International Tables Vol C Tables 4.2.6.8 and 6.1.1.4'
N N 0.0061 0.0033 'International Tables Vol C Tables 4.2.6.8 and 6.1.1.4'
O O 0.0106 0.0060 'International Tables Vol C Tables 4.2.6.8 and 6.1.1.4'

loop_
_geom_angle_atom_site_label_1
_geom_angle_atom_site_label_2
_geom_angle_atom_site_label_3
_geom_angle
_geom_angle_publ_flag
C9 O4 C12 106.3(2) yes
N2 N1 C7 118.30(10) yes
N1 N2 C8 117.50(10) yes
O2 C1 C2 116.40(10) no
O2 C1 C6 123.80(10) no
C2 C1 C6 119.80(10) no
O1 C2 C3 123.8(2) no
O1 C2 C1 116.00(10) no
C3 C2 C1 120.3(2) no
C2 C3 C4 120.5(2) no
C4 C5 C6 121.1(2) no
C5 C4 C3 119.8(2) no
C5 C6 C1 118.5(2) no
C5 C6 C7 120.0(2) no
C1 C6 C7 121.6(2) no
N1 C7 C6 119.7(2) yes
O3 C8 N2 122.8(2) yes
O3 C8 C9 121.8(2) yes
N2 C8 C9 115.30(10) yes
O4 C9 C8 114.50(10) yes
O4 C9 C10 109.5(2) yes
C10 C9 C8 135.9(2) no
C9 C10 C11 106.8(2) no
C12 C11 C10 106.2(2) no
C11 C12 O4 111.2(2) no
C2 O1 H1o 110(2) no
C1 O2 H2o 107(2) no
C8 N2 H2n 124.0(10) no
N1 N2 H2n 118.0(10) no
C2 C3 H3 119.0(10) no
C4 C3 H3 120.0(10) no
C5 C4 H4 120.0(10) no
C3 C4 H4 120.0(10) no
C4 C5 H5 119.0(10) no
C6 C5 H5 120.0(10) no
N1 C7 H7 121.0(10) no
C6 C7 H7 119.0(10) no
C9 C10 H10 126.0(10) no
C11 C10 H10 127.0(10) no
C12 C11 H11 124.0(10) no
C10 C11 H11 130.0(10) no
C11 C12 H12 133(2) no
O4 C12 H12 116(2) no

loop_
_geom_bond_atom_site_label_1
_geom_bond_atom_site_label_2
_geom_bond_distance
_geom_bond_publ_flag
O1 C2 1.368(2) yes
O2 C1 1.359(2) yes
O3 C8 1.233(2) yes
O4 C9 1.358(2) yes
O4 C12 1.348(3) yes
N1 N2 1.371(2) yes
N1 C7 1.280(2) yes
N2 C8 1.344(2) yes
C1 C2 1.390(2) no
C1 C6 1.402(2) no
C2 C3 1.372(2) no
C3 C4 1.382(3) no
C4 C5 1.370(3) no
C5 C6 1.397(2) no
C5 H5 0.955(9) no
C6 C7 1.453(2) no
C8 C9 1.460(2) no
C9 C10 1.338(2) no
C10 C11 1.411(3) no
C11 C12 1.319(3) no
O1 H1o 0.86(10) no
O2 H2o 0.860(10) no
N2 H2n 0.850(10) no
C3 H3 0.950(10) no
C4 H4 0.950(10) no
C7 H7 0.950(10) no
C10 H10 0.940(10) no
C11 H11 0.950(10) no
C12 H12 0.960(10) no

loop_
_geom_hbond_atom_site_label_D
_geom_hbond_atom_site_label_H
_geom_hbond_atom_site_label_A
_geom_hbond_site_symmetry_A
_geom_hbond_distance_DH
_geom_hbond_distance_HA
_geom_hbond_distance_DA
_geom_hbond_angle_DHA
_geom_hbond_publ_flag
O1 H1o O3 4_656 0.860(10) 1.820(10) 2.662(2) 169(2) yes
O2 H2o N1 . 0.860(10) 1.85(2) 2.611(2) 147(2) yes
N2 H2n O1 2_565 0.850(10) 2.18(2) 2.890(2) 141(2) yes

loop_
_geom_torsion_atom_site_label_1
_geom_torsion_atom_site_label_2
_geom_torsion_atom_site_label_3
_geom_torsion_atom_site_label_4
_geom_torsion
_geom_torsion_publ_flag
C1 C6 C7 N1 1.3(3) yes
C7 N1 N2 C8 178.6(2) yes
C6 C7 N1 N2 179.8(2) yes
N1 N2 C8 O3 -1.3(2) yes
N1 N2 C8 C9 177.80(10) yes
O3 C8 C9 O4 5.3(2) yes
O2 C1 C2 O1 -1.1(2) no
C6 C1 C2 O1 178.3(2) no
O2 C1 C2 C3 179.0(2) no
C6 C1 C2 C3 -1.6(3) no
O1 C2 C3 C4 -178.7(2) no
C1 C2 C3 C4 1.2(3) no
C2 C3 C4 C5 -0.4(3) no
C3 C4 C5 C6 0.0(3) no
C4 C5 C6 C1 -0.4(3) no
C4 C5 C6 C7 179.6(2) no
O2 C1 C6 C5 -179.4(2) no
C2 C1 C6 C5 1.2(3) no
O2 C1 C6 C7 0.6(3) no
C2 C1 C6 C7 -178.8(2) no
C5 C6 C7 N1 -178.7(2) no
C12 O4 C9 C10 0.6(2) no
C12 O4 C9 C8 178.2(2) no
O3 C8 C9 C10 -178.0(2) no
N2 C8 C9 C10 2.9(3) no
N2 C8 C9 O4 -173.8(2) no
O4 C9 C10 C11 -0.9(2) no
C8 C9 C10 C11 -177.8(2) no
C9 C10 C11 C12 0.9(3) no
C10 C11 C12 O4 -0.6(3) no
C9 O4 C12 C11 0.0(3) no

loop_
_cod_related_entry_id
_cod_related_entry_database
_cod_related_entry_code
1 ChemSpider 30654791
